data_8101454
loop_
_publ_author_name
'Nesper, Reinhard'
'Z\"urcher, Fabio'

_publ_section_title
;
Refinement of the crystal structure of pentabarium trisilicide, Ba~5~Si~3~
;
_journal_issue 1
_journal_name_full 'Zeitschrift f\"ur Kristallographie - New Crystal Structures'
_journal_page_first 20
_journal_page_last 20
_journal_volume 214
_journal_year 1999
_chemical_formula_moiety 'Ba5 Si3'
_chemical_formula_sum 'Ba5 Si3'
_chemical_formula_weight 770.97
_space_group_IT_number 130
_symmetry_cell_setting tetragonal
_symmetry_space_group_name_Hall '-P 4a 2ac'
_symmetry_space_group_name_H-M 'P 4/n c c :2'
_cell_angle_alpha 90.00
_cell_angle_beta 90.00
_cell_angle_gamma 90.00
_cell_formula_units_Z 4
_cell_length_a 8.465(6)
_cell_length_b 8.465(6)
_cell_length_c 16.45(1)
_cell_measurement_temperature 298(2)
_cell_volume 1179(1)
_diffrn_ambient_temperature 298(2)
_exptl_crystal_density_diffrn 4.344
_refine_ls_R_factor_obs 0.0352
_refine_ls_wR_factor_obs 0.0937
_cod_original_sg_symbol_H-M 'P 4/n c c'
_cod_database_code 8101454

loop_
_symmetry_equiv_pos_as_xyz
'x, y, z'
'-x+1/2, -y+1/2, z'
'-y+1/2, x, z'
'y, -x+1/2, z'
'-x, y+1/2, -z+1/2'
'x+1/2, -y, -z+1/2'
'y+1/2, x+1/2, -z+1/2'
'-y, -x, -z+1/2'
'-x, -y, -z'
'x-1/2, y-1/2, -z'
'y-1/2, -x, -z'
'-y, x-1/2, -z'
'x, -y-1/2, z-1/2'
'-x-1/2, y, z-1/2'
'-y-1/2, -x-1/2, z-1/2'
'y, x, z-1/2'

loop_
_atom_site_aniso_label
_atom_site_aniso_U_11
_atom_site_aniso_U_22
_atom_site_aniso_U_33
_atom_site_aniso_U_23
_atom_site_aniso_U_13
_atom_site_aniso_U_12
Ba1 0.0225(5) 0.0225(5) 0.0537(9) 0.000 0.000 0.000
Ba2 0.0209(5) 0.0222(5) 0.0251(5) -0.0037(2) -0.0034(2) 0.0003(2)
Si1 0.0204(17) 0.0204(17) 0.035(3) 0.000 0.000 0.000
Si2 0.0178(12) 0.0178(12) 0.0204(18) 0.0003(9) 0.0003(9) 0.0014(16)

loop_
_atom_site_label
_atom_site_type_symbol
_atom_site_fract_x
_atom_site_fract_y
_atom_site_fract_z
_atom_site_U_iso_or_equiv
_atom_site_thermal_displace_type
_atom_site_occupancy
_atom_site_symmetry_multiplicity
_atom_site_calc_flag
_atom_site_refinement_flags
_atom_site_disorder_assembly
_atom_site_disorder_group
Ba1 Ba 0.2500 0.2500 0.72705(10) 0.0329(5) Uani 1 4 d S . .
Ba2 Ba 0.57997(7) 0.05975(7) 0.10688(4) 0.0227(4) Uani 1 16 d . . .
Si1 Si 0.2500 0.2500 0.0095(3) 0.0252(12) Uani 1 4 d S . .
Si2 Si 0.6482(3) 0.3518(3) 0.2500 0.0187(8) Uani 1 8 d S . .

loop_
_geom_bond_atom_site_label_1
_geom_bond_atom_site_label_2
_geom_bond_distance
_geom_bond_site_symmetry_2
_geom_bond_publ_flag
Ba1 Si2 3.4998(19) 10_556 ?
Ba1 Si2 3.4998(19) 12_656 ?
Ba1 Si2 3.4998(19) 11_566 ?
Ba1 Si2 3.4998(19) 9_666 ?
Ba1 Si1 3.579(6) 13_566 ?
Ba1 Ba2 3.7821(11) 14_656 ?
Ba1 Ba2 3.7821(11) 15_666 ?
Ba1 Ba2 3.7821(11) 13_566 ?
Ba1 Ba2 3.7821(11) 16_556 ?
Ba1 Ba2 4.0513(13) 11_666 ?
Ba1 Ba2 4.0513(13) 9_656 ?
Ba1 Ba2 4.0513(13) 12_556 ?
Ba1 Ba2 4.0513(13) 10_566 ?
Ba1 Si1 4.647(6) 1_556 ?
Ba1 Si2 5.180(3) 9_656 ?
Ba1 Si2 5.180(3) 12_556 ?
Ba1 Si2 5.180(3) 11_666 ?
Ba1 Si2 5.180(3) 10_566 ?
Ba2 Si2 3.3763(14) 2_655 ?
Ba2 Si2 3.4625(16) . ?
Ba2 Si2 3.518(3) 4 ?
Ba2 Si1 3.552(3) 9_655 ?
Ba2 Si1 3.600(3) . ?
Ba2 Ba1 3.7821(11) 13_565 ?
Ba2 Ba2 3.9020(14) 9_655 ?
Ba2 Ba1 4.0513(13) 9_656 ?
Ba2 Ba2 4.2301(10) 4_655 ?
Ba2 Ba2 4.2301(10) 3_545 ?
Ba2 Ba2 4.3198(14) 2_655 ?
Ba2 Ba2 4.5596(10) 3 ?
Ba2 Ba2 4.5597(10) 4 ?
Ba2 Ba2 4.6583(13) 12_655 ?
Ba2 Ba2 4.6583(13) 11_665 ?
Ba2 Ba2 4.7157(15) 7_545 ?
Si1 Ba2 3.552(3) 12 ?
Si1 Ba2 3.552(3) 9_655 ?
Si1 Ba2 3.552(3) 11_665 ?
Si1 Ba2 3.552(3) 10_565 ?
Si1 Ba1 3.579(6) 13_565 ?
Si1 Ba2 3.600(3) 4 ?
Si1 Ba2 3.600(3) 3 ?
Si1 Ba2 3.600(3) 2 ?
Si1 Ba1 4.647(6) 1_554 ?
Si1 Si2 5.269(4) 4 ?
Si1 Si2 5.269(4) 2 ?
Si1 Si2 5.269(4) 3 ?
Si1 Si2 5.269(4) . ?
Si2 Si2 2.437(7) 2_655 ?
Si2 Ba2 3.3763(14) 7_545 ?
Si2 Ba2 3.3763(14) 2_655 ?
Si2 Ba2 3.4625(16) 8_665 ?
Si2 Ba1 3.4998(19) 9_666 ?
Si2 Ba1 3.4998(19) 13_565 ?
Si2 Ba2 3.518(3) 5_655 ?
Si2 Ba2 3.518(3) 3 ?
Si2 Si2 4.921(3) 4 ?
Si2 Si2 4.921(3) 3_655 ?
Si2 Si2 4.921(3) 3 ?
Si2 Si2 4.921(3) 4_565 ?
Si2 Ba1 5.180(3) 9_656 ?
Si2 Ba1 5.180(3) 13_665 ?
Si2 Si1 5.269(4) 5_655 ?
